data_7007711
loop_
_publ_author_name
'Farrer, Nicola J.'
'McDonald, Robert'
'McIndoe, J. Scott'

_publ_section_title
;
 Proton sponge phosphines: electrospray-active ligands.
;
_journal_issue 38
_journal_name_full 'Dalton transactions (Cambridge, England : 2003)'
_journal_page_first 4570
_journal_page_last 4579
_journal_paper_doi 10.1039/b609561e
_journal_year 2006
_chemical_formula_moiety 'C26 H27 N2 P'
_chemical_formula_sum 'C26 H27 N2 P'
_chemical_formula_weight 398.47
_chemical_name_systematic
;
?
;
_space_group_IT_number 14
_symmetry_cell_setting monoclinic
_symmetry_space_group_name_Hall '-P 2yn'
_symmetry_space_group_name_H-M 'P 1 21/n 1'
_atom_sites_solution_hydrogens geom
_atom_sites_solution_primary direct
_atom_sites_solution_secondary difmap
_audit_creation_method SHELXL-97
_cell_angle_alpha 90.00
_cell_angle_beta 93.8090(10)
_cell_angle_gamma 90.00
_cell_formula_units_Z 8
_cell_length_a 17.1220(3)
_cell_length_b 10.1292(2)
_cell_length_c 25.3141(5)
_cell_measurement_reflns_used 22325
_cell_measurement_temperature 180(2)
_cell_measurement_theta_max 27.48
_cell_measurement_theta_min 1.00
_cell_volume 4380.58(14)
_computing_cell_refinement 'HKL Scalepack (Otwinowski & Minor 1997)'
_computing_data_collection 'Collect (Nonius B.V. 1998)'
_computing_data_reduction
;
HKL Denzo and Scalepack (Otwinowski & Minor 1997)
;
_computing_publication_material 'SHELXL-97 (Sheldrick 1997)'
_computing_structure_refinement 'SHELXL-97 (Sheldrick 1997)'
_computing_structure_solution 'SIR-92 (Altomare et al. 1994)'
_diffrn_ambient_temperature 180(2)
_diffrn_measured_fraction_theta_full 0.995
_diffrn_measured_fraction_theta_max 0.995
_diffrn_measurement_device_type 'Nonius Kappa CCD'
_diffrn_measurement_method 'Thin slice \w and \f scans'
_diffrn_radiation_source 'fine-focus sealed tube'
_diffrn_radiation_type MoK\a
_diffrn_radiation_wavelength 0.71073
_diffrn_reflns_av_R_equivalents 0.0831
_diffrn_reflns_av_sigmaI/netI 0.0858
_diffrn_reflns_limit_h_max 22
_diffrn_reflns_limit_h_min -22
_diffrn_reflns_limit_k_max 13
_diffrn_reflns_limit_k_min -13
_diffrn_reflns_limit_l_max 32
_diffrn_reflns_limit_l_min -32
_diffrn_reflns_number 32696
_diffrn_reflns_theta_full 27.51
_diffrn_reflns_theta_max 27.51
_diffrn_reflns_theta_min 3.58
_exptl_absorpt_coefficient_mu 0.140
_exptl_absorpt_correction_T_max 0.984
_exptl_absorpt_correction_T_min 0.848
_exptl_absorpt_correction_type multi-scan
_exptl_absorpt_process_details
;
multi-scan from symmetry-related measurements
Sortav (Blessing 1995)
;
_exptl_crystal_density_diffrn 1.208
_exptl_crystal_density_method 'not measured'
_exptl_crystal_F_000 1696
_exptl_crystal_size_max 0.46
_exptl_crystal_size_mid 0.21
_exptl_crystal_size_min 0.12
_refine_diff_density_max 0.265
_refine_diff_density_min -0.343
_refine_diff_density_rms 0.059
_refine_ls_extinction_method none
_refine_ls_goodness_of_fit_ref 1.023
_refine_ls_hydrogen_treatment mixed
_refine_ls_matrix_type full
_refine_ls_number_parameters 523
_refine_ls_number_reflns 10020
_refine_ls_number_restraints 0
_refine_ls_restrained_S_all 1.023
_refine_ls_R_factor_all 0.1071
_refine_ls_R_factor_gt 0.0547
_refine_ls_shift/su_max 0.105
_refine_ls_shift/su_mean 0.006
_refine_ls_structure_factor_coef Fsqd
_refine_ls_weighting_details 'calc w=1/[\s^2^(Fo^2^)+(0.0494P)^2^+1.2637P] where P=(Fo^2^+2Fc^2^)/3'
_refine_ls_weighting_scheme calc
_refine_ls_wR_factor_gt 0.1137
_refine_ls_wR_factor_ref 0.1348
_reflns_number_gt 6163
_reflns_number_total 10020
_reflns_threshold_expression >2sigma(I)
_cod_data_source_file b609561e.txt
_cod_data_source_block bj0309
_cod_original_sg_symbol_H-M P2(1)/n
_cod_database_code 7007711

loop_
_symmetry_equiv_pos_as_xyz
'x, y, z'
'-x+1/2, y+1/2, -z+1/2'
'-x, -y, -z'
'x-1/2, -y-1/2, z-1/2'

loop_
_atom_site_label
_atom_site_type_symbol
_atom_site_fract_x
_atom_site_fract_y
_atom_site_fract_z
_atom_site_U_iso_or_equiv
_atom_site_adp_type
_atom_site_occupancy
_atom_site_symmetry_multiplicity
_atom_site_calc_flag
_atom_site_refinement_flags
_atom_site_disorder_assembly
_atom_site_disorder_group
P1_1 P 1.13541(3) -0.08727(5) 0.29430(2) 0.03125(14) Uani 1 1 d . . .
N1_1 N 1.12538(12) 0.03802(17) 0.39454(7) 0.0370(4) Uani 1 1 d . . .
C1_1 C 1.10361(12) 0.13189(18) 0.35409(8) 0.0283(4) Uani 1 1 d . . .
N2_1 N 1.04568(11) 0.23509(18) 0.45484(7) 0.0377(4) Uani 1 1 d . . .
C2_1 C 1.11025(12) 0.08794(18) 0.30269(8) 0.0270(4) Uani 1 1 d . . .
C3_1 C 1.10311(12) 0.17816(19) 0.26013(8) 0.0303(5) Uani 1 1 d . . .
H3_1 H 1.1030 0.1469 0.2247 0.036 Uiso 1 1 calc R . .
C4_1 C 1.09631(13) 0.31039(19) 0.26963(8) 0.0320(5) Uani 1 1 d . . .
H4_1 H 1.0952 0.3705 0.2408 0.038 Uiso 1 1 calc R . .
C5_1 C 1.09188(13) 0.4971(2) 0.33126(10) 0.0392(5) Uani 1 1 d . . .
H5_1 H 1.0942 0.5573 0.3026 0.047 Uiso 1 1 calc R . .
C6_1 C 1.08958(14) 0.5435(2) 0.38099(10) 0.0456(6) Uani 1 1 d . . .
H6_1 H 1.0962 0.6352 0.3877 0.055 Uiso 1 1 calc R . .
C7_1 C 1.07747(14) 0.4566(2) 0.42292(10) 0.0429(6) Uani 1 1 d . . .
H7_1 H 1.0731 0.4914 0.4575 0.051 Uiso 1 1 calc R . .
C8_1 C 1.07174(13) 0.3225(2) 0.41529(8) 0.0340(5) Uani 1 1 d . . .
C9_1 C 1.08747(12) 0.26819(18) 0.36447(8) 0.0283(4) Uani 1 1 d . . .
C10_1 C 1.09090(12) 0.35892(19) 0.32115(8) 0.0303(5) Uani 1 1 d . . .
C11_1 C 1.18828(16) 0.0741(3) 0.43302(9) 0.0535(7) Uani 1 1 d . . .
H11A_1 H 1.2228 0.1379 0.4172 0.080 Uiso 1 1 calc R . .
H11B_1 H 1.2183 -0.0050 0.4438 0.080 Uiso 1 1 calc R . .
H11C_1 H 1.1662 0.1136 0.4641 0.080 Uiso 1 1 calc R . .
C12_1 C 1.06978(18) -0.0550(2) 0.41294(10) 0.0567(8) Uani 1 1 d . . .
H12A_1 H 1.0298 -0.0736 0.3844 0.085 Uiso 1 1 calc R . .
H12B_1 H 1.0449 -0.0176 0.4433 0.085 Uiso 1 1 calc R . .
H12C_1 H 1.0968 -0.1370 0.4236 0.085 Uiso 1 1 calc R . .
C13_1 C 1.06150(17) 0.2776(3) 0.50951(9) 0.0542(7) Uani 1 1 d . . .
H13A_1 H 1.1173 0.2981 0.5157 0.081 Uiso 1 1 calc R . .
H13B_1 H 1.0474 0.2067 0.5335 0.081 Uiso 1 1 calc R . .
H13C_1 H 1.0305 0.3565 0.5161 0.081 Uiso 1 1 calc R . .
C14_1 C 0.96283(15) 0.2042(3) 0.44442(9) 0.0505(6) Uani 1 1 d . . .
H14A_1 H 0.9532 0.1765 0.4075 0.076 Uiso 1 1 calc R . .
H14B_1 H 0.9314 0.2827 0.4509 0.076 Uiso 1 1 calc R . .
H14C_1 H 0.9482 0.1326 0.4679 0.076 Uiso 1 1 calc R . .
C21_1 C 1.23865(13) -0.08635(19) 0.31905(8) 0.0306(5) Uani 1 1 d . . .
C22_1 C 1.28619(14) 0.0253(2) 0.32119(9) 0.0374(5) Uani 1 1 d . . .
H22_1 H 1.2671 0.1054 0.3057 0.045 Uiso 1 1 calc R . .
C23_1 C 1.36088(15) 0.0210(2) 0.34562(9) 0.0453(6) Uani 1 1 d . . .
H23_1 H 1.3923 0.0984 0.3472 0.054 Uiso 1 1 calc R . .
C24_1 C 1.39009(15) -0.0951(3) 0.36768(9) 0.0484(6) Uani 1 1 d . . .
H24_1 H 1.4413 -0.0977 0.3845 0.058 Uiso 1 1 calc R . .
C25_1 C 1.34429(15) -0.2076(2) 0.36512(9) 0.0463(6) Uani 1 1 d . . .
H25_1 H 1.3642 -0.2880 0.3799 0.056 Uiso 1 1 calc R . .
C26_1 C 1.26940(14) -0.2029(2) 0.34108(8) 0.0377(5) Uani 1 1 d . . .
H26_1 H 1.2383 -0.2806 0.3396 0.045 Uiso 1 1 calc R . .
C31_1 C 1.13907(13) -0.09589(18) 0.22184(8) 0.0310(5) Uani 1 1 d . . .
C32_1 C 1.06762(14) -0.1162(2) 0.19265(9) 0.0404(6) Uani 1 1 d . . .
H32_1 H 1.0209 -0.1250 0.2106 0.048 Uiso 1 1 calc R . .
C33_1 C 1.06422(15) -0.1236(2) 0.13775(10) 0.0462(6) Uani 1 1 d . . .
H33_1 H 1.0153 -0.1364 0.1184 0.055 Uiso 1 1 calc R . .
C34_1 C 1.13159(16) -0.1125(2) 0.11130(9) 0.0443(6) Uani 1 1 d . . .
H34_1 H 1.1292 -0.1178 0.0738 0.053 Uiso 1 1 calc R . .
C35_1 C 1.20277(15) -0.0937(2) 0.13941(9) 0.0414(6) Uani 1 1 d . . .
H35_1 H 1.2494 -0.0869 0.1212 0.050 Uiso 1 1 calc R . .
C36_1 C 1.20598(14) -0.0848(2) 0.19431(8) 0.0364(5) Uani 1 1 d . . .
H36_1 H 1.2550 -0.0707 0.2133 0.044 Uiso 1 1 calc R . .
P1_2 P 0.77686(4) 0.13717(6) 0.08265(2) 0.03846(16) Uani 1 1 d . . .
N1_2 N 0.68040(11) 0.01999(18) 0.16051(7) 0.0409(5) Uani 1 1 d . . .
C1_2 C 0.75001(13) 0.07150(19) 0.18577(8) 0.0327(5) Uani 1 1 d . . .
N2_2 N 0.63287(12) 0.06748(18) 0.26678(7) 0.0435(5) Uani 1 1 d . . .
C2_2 C 0.80619(14) 0.11986(19) 0.15340(9) 0.0354(5) Uani 1 1 d . . .
C3_2 C 0.88224(14) 0.1479(2) 0.17524(10) 0.0447(6) Uani 1 1 d . . .
H3_2 H 0.9190 0.1892 0.1541 0.054 Uiso 1 1 calc R . .
C4_2 C 0.90346(15) 0.1159(2) 0.22658(10) 0.0496(6) Uani 1 1 d . . .
H4_2 H 0.9563 0.1273 0.2397 0.059 Uiso 1 1 calc R . .
C5_2 C 0.87131(17) 0.0249(2) 0.31275(10) 0.0524(7) Uani 1 1 d . . .
H5_2 H 0.9249 0.0279 0.3250 0.063 Uiso 1 1 calc R . .
C6_2 C 0.81747(19) -0.0189(2) 0.34527(10) 0.0567(8) Uani 1 1 d . . .
H6_2 H 0.8339 -0.0549 0.3788 0.068 Uiso 1 1 calc R . .
C7_2 C 0.73728(17) -0.0114(2) 0.32966(9) 0.0475(6) Uani 1 1 d . . .
H7_2 H 0.6999 -0.0383 0.3536 0.057 Uiso 1 1 calc R . .
C8_2 C 0.71194(14) 0.0341(2) 0.28026(9) 0.0375(5) Uani 1 1 d . . .
C9_2 C 0.76827(13) 0.05798(18) 0.24176(8) 0.0334(5) Uani 1 1 d . . .
C10_2 C 0.84855(14) 0.0664(2) 0.26055(9) 0.0407(6) Uani 1 1 d . . .
C11_2 C 0.61699(16) 0.1031(3) 0.13997(11) 0.0618(8) Uani 1 1 d . . .
H11C_2 H 0.6373 0.1908 0.1320 0.093 Uiso 1 1 calc R . .
H11B_2 H 0.5779 0.1111 0.1664 0.093 Uiso 1 1 calc R . .
H11A_2 H 0.5926 0.0639 0.1075 0.093 Uiso 1 1 calc R . .
C12_2 C 0.65712(17) -0.1132(2) 0.17380(10) 0.0548(7) Uani 1 1 d . . .
H12C_2 H 0.7033 -0.1633 0.1871 0.082 Uiso 1 1 calc R . .
H12B_2 H 0.6331 -0.1565 0.1421 0.082 Uiso 1 1 calc R . .
H12A_2 H 0.6193 -0.1095 0.2011 0.082 Uiso 1 1 calc R . .
C13_2 C 0.62220(16) 0.2100(2) 0.25954(11) 0.0553(7) Uani 1 1 d . . .
H13C_2 H 0.6620 0.2440 0.2370 0.083 Uiso 1 1 calc R . .
H13B_2 H 0.6274 0.2540 0.2941 0.083 Uiso 1 1 calc R . .
H13A_2 H 0.5700 0.2273 0.2427 0.083 Uiso 1 1 calc R . .
C14_2 C 0.57438(18) 0.0143(3) 0.30045(11) 0.0653(8) Uani 1 1 d . . .
H14C_2 H 0.5826 -0.0809 0.3050 0.098 Uiso 1 1 calc R . .
H14B_2 H 0.5219 0.0304 0.2838 0.098 Uiso 1 1 calc R . .
H14A_2 H 0.5794 0.0578 0.3351 0.098 Uiso 1 1 calc R . .
C21_2 C 0.78101(14) -0.0338(2) 0.05882(8) 0.0377(5) Uani 1 1 d . . .
C22_2 C 0.75231(15) -0.0574(3) 0.00732(9) 0.0501(6) Uani 1 1 d . . .
H22_2 H 0.7304 0.0133 -0.0134 0.060 Uiso 1 1 calc R . .
C23_2 C 0.75505(18) -0.1823(3) -0.01451(11) 0.0657(8) Uani 1 1 d . . .
H23_2 H 0.7356 -0.1967 -0.0501 0.079 Uiso 1 1 calc R . .
C24_2 C 0.78582(19) -0.2852(3) 0.01520(12) 0.0682(9) Uani 1 1 d . . .
H24_2 H 0.7875 -0.3712 0.0004 0.082 Uiso 1 1 calc R . .
C25_2 C 0.8141(2) -0.2638(3) 0.06625(11) 0.0663(8) Uani 1 1 d . . .
H25_2 H 0.8354 -0.3351 0.0868 0.080 Uiso 1 1 calc R . .
C26_2 C 0.81172(17) -0.1391(2) 0.08814(10) 0.0518(7) Uani 1 1 d . . .
H26_2 H 0.8314 -0.1255 0.1237 0.062 Uiso 1 1 calc R . .
C31_2 C 0.86478(14) 0.2010(2) 0.05323(9) 0.0389(5) Uani 1 1 d . . .
C32_2 C 0.93438(15) 0.1318(2) 0.04966(10) 0.0484(6) Uani 1 1 d . . .
H32_2 H 0.9405 0.0481 0.0664 0.058 Uiso 1 1 calc R . .
C33_2 C 0.99497(16) 0.1824(3) 0.02226(10) 0.0547(7) Uani 1 1 d . . .
H33_2 H 1.0424 0.1343 0.0207 0.066 Uiso 1 1 calc R . .
C34_2 C 0.98621(19) 0.3030(3) -0.00274(11) 0.0615(8) Uani 1 1 d . . .
H34_2 H 1.0273 0.3374 -0.0221 0.074 Uiso 1 1 calc R . .
C35_2 C 0.9183(2) 0.3732(3) 0.00028(11) 0.0624(8) Uani 1 1 d . . .
H35_2 H 0.9126 0.4564 -0.0168 0.075 Uiso 1 1 calc R . .
C36_2 C 0.85789(16) 0.3231(2) 0.02830(10) 0.0490(6) Uani 1 1 d . . .
H36_2 H 0.8112 0.3729 0.0304 0.059 Uiso 1 1 calc R . .

loop_
_atom_site_aniso_label
_atom_site_aniso_U_11
_atom_site_aniso_U_22
_atom_site_aniso_U_33
_atom_site_aniso_U_23
_atom_site_aniso_U_13
_atom_site_aniso_U_12
P1_1 0.0340(3) 0.0257(3) 0.0346(3) -0.0010(2) 0.0060(2) -0.0008(2)
N1_1 0.0460(12) 0.0368(10) 0.0281(9) 0.0056(7) 0.0024(9) 0.0089(9)
C1_1 0.0270(12) 0.0292(10) 0.0289(11) 0.0031(8) 0.0028(9) 0.0020(9)
N2_1 0.0385(12) 0.0481(11) 0.0265(9) -0.0063(8) 0.0027(8) 0.0043(9)
C2_1 0.0252(11) 0.0278(10) 0.0285(10) 0.0000(8) 0.0052(9) 0.0001(8)
C3_1 0.0294(12) 0.0335(11) 0.0285(11) 0.0007(8) 0.0046(9) -0.0023(9)
C4_1 0.0308(13) 0.0302(11) 0.0350(11) 0.0080(9) 0.0031(10) 0.0004(9)
C5_1 0.0320(13) 0.0284(11) 0.0571(15) 0.0013(10) 0.0031(11) 0.0027(9)
C6_1 0.0407(15) 0.0303(12) 0.0654(17) -0.0120(11) 0.0021(13) 0.0026(10)
C7_1 0.0377(14) 0.0433(13) 0.0474(14) -0.0163(11) 0.0006(11) 0.0082(11)
C8_1 0.0289(13) 0.0373(12) 0.0357(12) -0.0068(9) 0.0005(10) 0.0055(9)
C9_1 0.0236(11) 0.0290(10) 0.0322(11) -0.0028(8) 0.0011(9) 0.0018(8)
C10_1 0.0204(11) 0.0295(10) 0.0410(12) 0.0016(9) 0.0018(9) 0.0023(8)
C11_1 0.0583(18) 0.0641(16) 0.0368(13) 0.0028(12) -0.0062(13) 0.0258(14)
C12_1 0.089(2) 0.0375(13) 0.0454(15) 0.0119(11) 0.0171(15) 0.0012(13)
C13_1 0.0560(18) 0.0733(18) 0.0328(13) -0.0130(12) -0.0009(12) 0.0030(14)
C14_1 0.0472(17) 0.0639(16) 0.0401(14) 0.0051(12) 0.0000(12) -0.0057(13)
C21_1 0.0362(13) 0.0284(10) 0.0275(10) -0.0039(8) 0.0054(9) 0.0036(9)
C22_1 0.0376(14) 0.0301(11) 0.0447(13) -0.0062(9) 0.0055(11) 0.0029(10)
C23_1 0.0399(15) 0.0458(14) 0.0504(14) -0.0173(11) 0.0054(12) -0.0031(11)
C24_1 0.0392(15) 0.0730(18) 0.0324(12) -0.0103(12) -0.0018(11) 0.0087(13)
C25_1 0.0494(17) 0.0530(15) 0.0367(13) 0.0056(11) 0.0038(12) 0.0146(13)
C26_1 0.0436(15) 0.0354(12) 0.0346(12) 0.0036(9) 0.0054(11) 0.0062(10)
C31_1 0.0332(13) 0.0237(10) 0.0360(11) -0.0038(8) 0.0017(10) -0.0005(9)
C32_1 0.0332(14) 0.0430(13) 0.0451(14) -0.0077(10) 0.0037(11) -0.0061(10)
C33_1 0.0428(16) 0.0467(14) 0.0475(15) -0.0079(11) -0.0101(12) -0.0041(11)
C34_1 0.0561(18) 0.0423(13) 0.0340(12) -0.0036(10) -0.0009(12) 0.0005(11)
C35_1 0.0420(15) 0.0462(13) 0.0366(12) -0.0044(10) 0.0062(11) 0.0007(11)
C36_1 0.0324(13) 0.0406(12) 0.0359(12) -0.0054(9) 0.0002(10) 0.0007(10)
P1_2 0.0372(4) 0.0375(3) 0.0407(3) 0.0017(2) 0.0025(3) -0.0010(3)
N1_2 0.0341(12) 0.0457(11) 0.0417(11) 0.0009(8) -0.0065(9) -0.0105(9)
C1_2 0.0309(13) 0.0284(11) 0.0380(12) -0.0051(9) -0.0043(10) -0.0006(9)
N2_2 0.0410(13) 0.0492(12) 0.0407(11) 0.0005(9) 0.0058(9) -0.0058(9)
C2_2 0.0334(13) 0.0302(11) 0.0424(13) -0.0078(9) 0.0003(10) -0.0019(9)
C3_2 0.0312(14) 0.0525(14) 0.0509(15) -0.0166(11) 0.0062(12) -0.0073(11)
C4_2 0.0292(14) 0.0632(16) 0.0552(16) -0.0237(12) -0.0055(12) -0.0022(12)
C5_2 0.0483(17) 0.0598(16) 0.0465(15) -0.0190(12) -0.0173(13) 0.0148(13)
C6_2 0.079(2) 0.0526(16) 0.0362(14) -0.0028(11) -0.0145(15) 0.0204(15)
C7_2 0.0639(19) 0.0430(14) 0.0352(13) -0.0031(10) -0.0004(13) 0.0007(12)
C8_2 0.0448(15) 0.0312(11) 0.0359(12) -0.0049(9) -0.0027(11) -0.0033(10)
C9_2 0.0380(14) 0.0248(10) 0.0364(12) -0.0063(8) -0.0038(10) 0.0015(9)
C10_2 0.0393(15) 0.0402(13) 0.0412(13) -0.0151(10) -0.0074(11) 0.0069(10)
C11_2 0.0357(16) 0.091(2) 0.0569(17) 0.0227(15) -0.0074(13) -0.0123(14)
C12_2 0.0615(19) 0.0514(15) 0.0504(15) -0.0071(11) -0.0043(14) -0.0243(13)
C13_2 0.0434(17) 0.0612(17) 0.0617(17) 0.0057(13) 0.0063(13) 0.0112(13)
C14_2 0.058(2) 0.082(2) 0.0565(17) 0.0010(14) 0.0125(15) -0.0224(16)
C21_2 0.0359(14) 0.0439(13) 0.0333(12) -0.0013(10) 0.0018(10) -0.0068(10)
C22_2 0.0467(17) 0.0645(17) 0.0384(14) -0.0049(12) -0.0032(12) 0.0003(13)
C23_2 0.062(2) 0.085(2) 0.0483(16) -0.0288(15) -0.0089(14) -0.0021(16)
C24_2 0.077(2) 0.0558(18) 0.071(2) -0.0291(15) 0.0040(17) -0.0109(16)
C25_2 0.097(3) 0.0400(15) 0.0620(18) -0.0013(13) 0.0056(17) -0.0002(15)
C26_2 0.075(2) 0.0389(13) 0.0407(14) -0.0014(11) -0.0041(13) -0.0028(13)
C31_2 0.0423(15) 0.0356(12) 0.0390(12) -0.0027(10) 0.0048(11) -0.0040(10)
C32_2 0.0472(17) 0.0416(13) 0.0571(16) -0.0024(11) 0.0084(13) -0.0039(12)
C33_2 0.0464(17) 0.0586(16) 0.0601(17) -0.0181(13) 0.0120(14) -0.0115(13)
C34_2 0.065(2) 0.0657(18) 0.0557(17) -0.0093(14) 0.0172(15) -0.0309(16)
C35_2 0.075(2) 0.0496(16) 0.0639(18) 0.0090(13) 0.0104(17) -0.0190(15)
C36_2 0.0571(18) 0.0369(13) 0.0535(15) 0.0023(11) 0.0068(13) -0.0065(12)

loop_
_atom_type_symbol
_atom_type_description
_atom_type_scat_dispersion_real
_atom_type_scat_dispersion_imag
_atom_type_scat_source
C C 0.0033 0.0016 'International Tables Vol C Tables 4.2.6.8 and 6.1.1.4'
H H 0.0000 0.0000 'International Tables Vol C Tables 4.2.6.8 and 6.1.1.4'
N N 0.0061 0.0033 'International Tables Vol C Tables 4.2.6.8 and 6.1.1.4'
P P 0.1023 0.0942 'International Tables Vol C Tables 4.2.6.8 and 6.1.1.4'

loop_
_geom_angle_atom_site_label_1
_geom_angle_atom_site_label_2
_geom_angle_atom_site_label_3
_geom_angle
_geom_angle_site_symmetry_1
_geom_angle_site_symmetry_3
_geom_angle_publ_flag
C21_1 P1_1 C31_1 104.15(10) . . ?
C21_1 P1_1 C2_1 100.54(9) . . ?
C31_1 P1_1 C2_1 100.62(9) . . ?
C1_1 N1_1 C12_1 121.4(2) . . ?
C1_1 N1_1 C11_1 117.43(18) . . ?
C12_1 N1_1 C11_1 115.17(19) . . ?
C2_1 C1_1 N1_1 115.15(17) . . ?
C2_1 C1_1 C9_1 120.60(17) . . ?
N1_1 C1_1 C9_1 123.59(17) . . ?
C8_1 N2_1 C13_1 115.78(18) . . ?
C8_1 N2_1 C14_1 110.56(17) . . ?
C13_1 N2_1 C14_1 110.61(19) . . ?
C1_1 C2_1 C3_1 119.98(17) . . ?
C1_1 C2_1 P1_1 116.86(14) . . ?
C3_1 C2_1 P1_1 123.01(15) . . ?
C4_1 C3_1 C2_1 120.26(19) . . ?
C3_1 C4_1 C10_1 121.24(18) . . ?
C6_1 C5_1 C10_1 120.7(2) . . ?
C5_1 C6_1 C7_1 120.2(2) . . ?
C8_1 C7_1 C6_1 121.7(2) . . ?
C7_1 C8_1 N2_1 122.42(19) . . ?
C7_1 C8_1 C9_1 119.2(2) . . ?
N2_1 C8_1 C9_1 118.29(17) . . ?
C10_1 C9_1 C1_1 117.25(17) . . ?
C10_1 C9_1 C8_1 117.21(17) . . ?
C1_1 C9_1 C8_1 125.47(18) . . ?
C4_1 C10_1 C5_1 120.75(19) . . ?
C4_1 C10_1 C9_1 119.65(17) . . ?
C5_1 C10_1 C9_1 119.55(19) . . ?
C22_1 C21_1 C26_1 117.9(2) . . ?
C22_1 C21_1 P1_1 124.38(16) . . ?
C26_1 C21_1 P1_1 117.50(16) . . ?
C23_1 C22_1 C21_1 120.8(2) . . ?
C24_1 C23_1 C22_1 120.4(2) . . ?
C23_1 C24_1 C25_1 119.6(2) . . ?
C24_1 C25_1 C26_1 119.9(2) . . ?
C25_1 C26_1 C21_1 121.3(2) . . ?
C36_1 C31_1 C32_1 118.0(2) . . ?
C36_1 C31_1 P1_1 125.57(17) . . ?
C32_1 C31_1 P1_1 116.47(17) . . ?
C33_1 C32_1 C31_1 120.8(2) . . ?
C34_1 C33_1 C32_1 120.1(2) . . ?
C33_1 C34_1 C35_1 120.0(2) . . ?
C34_1 C35_1 C36_1 119.9(2) . . ?
C31_1 C36_1 C35_1 121.3(2) . . ?
C2_2 P1_2 C21_2 102.50(9) . . ?
C2_2 P1_2 C31_2 104.49(10) . . ?
C21_2 P1_2 C31_2 98.51(10) . . ?
C1_2 N1_2 C11_2 122.60(19) . . ?
C1_2 N1_2 C12_2 118.29(18) . . ?
C11_2 N1_2 C12_2 114.4(2) . . ?
C2_2 C1_2 N1_2 117.24(19) . . ?
C2_2 C1_2 C9_2 120.0(2) . . ?
N1_2 C1_2 C9_2 122.15(19) . . ?
C8_2 N2_2 C14_2 117.0(2) . . ?
C8_2 N2_2 C13_2 112.02(19) . . ?
C14_2 N2_2 C13_2 110.6(2) . . ?
C1_2 C2_2 C3_2 119.7(2) . . ?
C1_2 C2_2 P1_2 116.90(16) . . ?
C3_2 C2_2 P1_2 123.31(18) . . ?
C4_2 C3_2 C2_2 120.4(2) . . ?
C3_2 C4_2 C10_2 121.3(2) . . ?
C6_2 C5_2 C10_2 120.6(2) . . ?
C5_2 C6_2 C7_2 120.3(2) . . ?
C8_2 C7_2 C6_2 121.1(2) . . ?
C7_2 C8_2 N2_2 122.6(2) . . ?
C7_2 C8_2 C9_2 119.2(2) . . ?
N2_2 C8_2 C9_2 118.10(19) . . ?
C10_2 C9_2 C8_2 117.3(2) . . ?
C10_2 C9_2 C1_2 117.7(2) . . ?
C8_2 C9_2 C1_2 125.0(2) . . ?
C4_2 C10_2 C5_2 121.5(2) . . ?
C4_2 C10_2 C9_2 119.0(2) . . ?
C5_2 C10_2 C9_2 119.5(2) . . ?
C22_2 C21_2 C26_2 118.1(2) . . ?
C22_2 C21_2 P1_2 117.00(18) . . ?
C26_2 C21_2 P1_2 124.93(17) . . ?
C23_2 C22_2 C21_2 121.1(2) . . ?
C24_2 C23_2 C22_2 119.9(2) . . ?
C25_2 C24_2 C23_2 119.8(2) . . ?
C24_2 C25_2 C26_2 120.5(3) . . ?
C25_2 C26_2 C21_2 120.7(2) . . ?
C36_2 C31_2 C32_2 117.8(2) . . ?
C36_2 C31_2 P1_2 116.71(19) . . ?
C32_2 C31_2 P1_2 125.19(18) . . ?
C33_2 C32_2 C31_2 121.3(2) . . ?
C34_2 C33_2 C32_2 119.7(3) . . ?
C35_2 C34_2 C33_2 120.1(3) . . ?
C34_2 C35_2 C36_2 120.2(3) . . ?
C35_2 C36_2 C31_2 120.9(3) . . ?

loop_
_geom_bond_atom_site_label_1
_geom_bond_atom_site_label_2
_geom_bond_distance
_geom_bond_site_symmetry_2
_geom_bond_publ_flag
P1_1 C21_1 1.836(2) . ?
P1_1 C31_1 1.841(2) . ?
P1_1 C2_1 1.842(2) . ?
N1_1 C1_1 1.428(2) . ?
N1_1 C12_1 1.439(3) . ?
N1_1 C11_1 1.450(3) . ?
C1_1 C2_1 1.387(3) . ?
C1_1 C9_1 1.436(3) . ?
N2_1 C8_1 1.430(3) . ?
N2_1 C13_1 1.457(3) . ?
N2_1 C14_1 1.459(3) . ?
C2_1 C3_1 1.412(3) . ?
C3_1 C4_1 1.367(3) . ?
C4_1 C10_1 1.403(3) . ?
C5_1 C6_1 1.347(3) . ?
C5_1 C10_1 1.423(3) . ?
C6_1 C7_1 1.405(3) . ?
C7_1 C8_1 1.374(3) . ?
C8_1 C9_1 1.441(3) . ?
C9_1 C10_1 1.435(3) . ?
C21_1 C22_1 1.392(3) . ?
C21_1 C26_1 1.394(3) . ?
C22_1 C23_1 1.384(3) . ?
C23_1 C24_1 1.381(3) . ?
C24_1 C25_1 1.382(3) . ?
C25_1 C26_1 1.383(3) . ?
C31_1 C36_1 1.384(3) . ?
C31_1 C32_1 1.402(3) . ?
C32_1 C33_1 1.389(3) . ?
C33_1 C34_1 1.376(3) . ?
C34_1 C35_1 1.383(3) . ?
C35_1 C36_1 1.390(3) . ?
P1_2 C2_2 1.836(2) . ?
P1_2 C21_2 1.836(2) . ?
P1_2 C31_2 1.841(2) . ?
N1_2 C1_2 1.414(3) . ?
N1_2 C11_2 1.443(3) . ?
N1_2 C12_2 1.452(3) . ?
C1_2 C2_2 1.393(3) . ?
C1_2 C9_2 1.438(3) . ?
N2_2 C8_2 1.415(3) . ?
N2_2 C14_2 1.460(3) . ?
N2_2 C13_2 1.465(3) . ?
C2_2 C3_2 1.409(3) . ?
C3_2 C4_2 1.365(3) . ?
C4_2 C10_2 1.408(3) . ?
C5_2 C6_2 1.351(4) . ?
C5_2 C10_2 1.416(3) . ?
C6_2 C7_2 1.405(4) . ?
C7_2 C8_2 1.376(3) . ?
C8_2 C9_2 1.437(3) . ?
C9_2 C10_2 1.427(3) . ?
C21_2 C22_2 1.383(3) . ?
C21_2 C26_2 1.384(3) . ?
C22_2 C23_2 1.382(4) . ?
C23_2 C24_2 1.370(4) . ?
C24_2 C25_2 1.367(4) . ?
C25_2 C26_2 1.380(3) . ?
C31_2 C36_2 1.389(3) . ?
C31_2 C32_2 1.391(3) . ?
C32_2 C33_2 1.384(3) . ?
C33_2 C34_2 1.379(4) . ?
C34_2 C35_2 1.369(4) . ?
C35_2 C36_2 1.389(4) . ?
